data_7001998
loop_
_publ_author_name
'Binobaid, Abeer'
'Iglesias, Manuel'
'Beetstra, Dirk J.'
'Kariuki, Benson'
'Dervisi, Athanasia'
'Fallis, Ian A.'
'Cavell, Kingsley J.'

_publ_section_title
;
 Expanded ring and functionalised expanded ring N-heterocyclic carbenes
 as ligands in catalysis
;
_journal_issue 35
_journal_name_full 'Dalton Transactions'
_journal_page_first 7099
_journal_paper_doi 10.1039/b909834h
_journal_year 2009
_chemical_formula_moiety 'C24 H33 N2 O, I'
_chemical_formula_sum 'C24 H33 I N2 O'
_chemical_formula_weight 492.42
_chemical_name_systematic
;
?
;
_space_group_IT_number 14
_symmetry_cell_setting monoclinic
_symmetry_space_group_name_Hall '-P 2yn'
_symmetry_space_group_name_H-M 'P 1 21/n 1'
_atom_sites_solution_hydrogens geom
_atom_sites_solution_primary direct
_atom_sites_solution_secondary difmap
_audit_creation_method SHELXL-97
_cell_angle_alpha 90.00
_cell_angle_beta 91.811(2)
_cell_angle_gamma 90.00
_cell_formula_units_Z 8
_cell_length_a 10.4370(3)
_cell_length_b 19.2770(7)
_cell_length_c 23.4090(8)
_cell_measurement_reflns_used 3841
_cell_measurement_temperature 150(2)
_cell_measurement_theta_max 27.47
_cell_measurement_theta_min 1.37
_cell_volume 4707.4(3)
_computing_cell_refinement DENZO/SCALEPACK
_computing_data_collection 'cOLLECT,Nonius BV, 1997-2001'
_computing_data_reduction DENZO/SCALEPACK
_computing_structure_refinement SHELXL-97
_computing_structure_solution SHELXs-97
_diffrn_ambient_temperature 150(2)
_diffrn_measured_fraction_theta_full 0.969
_diffrn_measured_fraction_theta_max 0.969
_diffrn_measurement_device_type 'Nonius KappaCCD'
_diffrn_measurement_method 'CCD scans'
_diffrn_radiation_source 'fine-focus sealed tube'
_diffrn_radiation_type MoK\a
_diffrn_radiation_wavelength 0.71073
_diffrn_reflns_av_R_equivalents 0.1598
_diffrn_reflns_av_sigmaI/netI 0.3089
_diffrn_reflns_limit_h_max 13
_diffrn_reflns_limit_h_min -13
_diffrn_reflns_limit_k_max 23
_diffrn_reflns_limit_k_min -25
_diffrn_reflns_limit_l_max 30
_diffrn_reflns_limit_l_min -30
_diffrn_reflns_number 17345
_diffrn_reflns_theta_full 27.47
_diffrn_reflns_theta_max 27.47
_diffrn_reflns_theta_min 1.37
_exptl_absorpt_coefficient_mu 1.376
_exptl_absorpt_correction_T_max 0.9220
_exptl_absorpt_correction_T_min 0.6750
_exptl_absorpt_correction_type empirical
_exptl_absorpt_process_details Denzo/Scalepack
_exptl_crystal_colour colourless
_exptl_crystal_density_diffrn 1.390
_exptl_crystal_density_method 'not measured'
_exptl_crystal_description needle
_exptl_crystal_F_000 2016
_exptl_crystal_size_max 0.31
_exptl_crystal_size_mid 0.08
_exptl_crystal_size_min 0.06
_refine_diff_density_max 0.659
_refine_diff_density_min -0.740
_refine_diff_density_rms 0.135
_refine_ls_extinction_method none
_refine_ls_goodness_of_fit_ref 0.909
_refine_ls_hydrogen_treatment constr
_refine_ls_matrix_type full
_refine_ls_number_parameters 515
_refine_ls_number_reflns 10448
_refine_ls_number_restraints 0
_refine_ls_restrained_S_all 0.909
_refine_ls_R_factor_all 0.2460
_refine_ls_R_factor_gt 0.0739
_refine_ls_shift/su_max 0.001
_refine_ls_shift/su_mean 0.000
_refine_ls_structure_factor_coef Fsqd
_refine_ls_weighting_details 'calc w=1/[\s^2^(Fo^2^)+(0.0163P)^2^+0.0000P] where P=(Fo^2^+2Fc^2^)/3'
_refine_ls_weighting_scheme calc
_refine_ls_wR_factor_gt 0.1007
_refine_ls_wR_factor_ref 0.1386
_reflns_number_gt 3841
_reflns_number_total 10448
_reflns_threshold_expression >2sigma(I)
_cod_data_source_file b909834h.txt
_cod_data_source_block kjc0839b
_cod_depositor_comments
;
The following automatic conversions were performed:
'_symmetry_cell_setting' value 'Monoclinic' changed to 'monoclinic'
according to '/home/saulius/struct/CIF-dictionaries/cif_core.dic'
dictionary named 'cif_core.dic' version 2.4.1 from 2010-06-29.

Automatic conversion script
Id: cif_fix_enum 1527 2010-12-29 10:47:43Z saulius 
;
_cod_original_sg_symbol_H-M P21/n
_cod_database_code 7001998

loop_
_symmetry_equiv_pos_as_xyz
'x, y, z'
'-x+1/2, y+1/2, -z+1/2'
'-x, -y, -z'
'x-1/2, -y-1/2, z-1/2'

loop_
_atom_site_label
_atom_site_type_symbol
_atom_site_fract_x
_atom_site_fract_y
_atom_site_fract_z
_atom_site_U_iso_or_equiv
_atom_site_adp_type
_atom_site_occupancy
_atom_site_symmetry_multiplicity
_atom_site_calc_flag
_atom_site_refinement_flags
_atom_site_disorder_assembly
_atom_site_disorder_group
C36 C 1.3457(9) 1.0283(4) 0.5106(3) 0.050(3) Uani 1 1 d . . .
H36A H 1.4307 1.0438 0.4993 0.074 Uiso 1 1 calc R . .
H36B H 1.3251 0.9840 0.4920 0.074 Uiso 1 1 calc R . .
H36C H 1.3454 1.0224 0.5521 0.074 Uiso 1 1 calc R . .
I1 I 0.46613(6) 0.88207(3) 0.12161(2) 0.03793(19) Uani 1 1 d . . .
I2 I 0.96311(6) 0.63031(3) 0.11034(2) 0.0411(2) Uani 1 1 d . . .
C1 C 0.8329(8) 0.8713(4) 0.1141(3) 0.030(2) Uani 1 1 d . . .
H1 H 0.7420 0.8722 0.1145 0.036 Uiso 1 1 calc R . .
C2 C 1.0231(8) 0.8273(4) 0.0675(3) 0.031(2) Uani 1 1 d . . .
H2A H 1.0373 0.7943 0.0360 0.037 Uiso 1 1 calc R . .
H2B H 1.0517 0.8048 0.1037 0.037 Uiso 1 1 calc R . .
C3 C 1.1026(8) 0.8914(4) 0.0585(3) 0.031(2) Uani 1 1 d . . .
H3A H 1.0861 0.9089 0.0192 0.038 Uiso 1 1 calc R . .
H3B H 1.1946 0.8792 0.0625 0.038 Uiso 1 1 calc R . .
C4 C 1.0718(8) 0.9493(4) 0.1018(3) 0.032(2) Uani 1 1 d . . .
H4A H 1.1488 0.9788 0.1076 0.038 Uiso 1 1 calc R . .
H4B H 1.0027 0.9789 0.0851 0.038 Uiso 1 1 calc R . .
C5 C 1.0305(8) 0.9231(4) 0.1598(3) 0.032(2) Uani 1 1 d . . .
H5A H 1.0869 0.8842 0.1720 0.039 Uiso 1 1 calc R . .
H5B H 1.0416 0.9607 0.1882 0.039 Uiso 1 1 calc R . .
C6 C 0.8033(8) 0.8327(4) 0.0195(3) 0.031(2) Uani 1 1 d . . .
C7 C 0.7368(8) 0.8908(4) -0.0030(3) 0.033(2) Uani 1 1 d . . .
C8 C 0.6512(8) 0.8809(5) -0.0491(3) 0.045(3) Uani 1 1 d . . .
H8 H 0.6005 0.9183 -0.0635 0.054 Uiso 1 1 calc R . .
C9 C 0.6408(10) 0.8163(5) -0.0736(3) 0.053(3) Uani 1 1 d . . .
H9 H 0.5824 0.8096 -0.1051 0.064 Uiso 1 1 calc R . .
C10 C 0.7123(9) 0.7616(5) -0.0539(3) 0.041(3) Uani 1 1 d . . .
H10 H 0.7054 0.7178 -0.0724 0.050 Uiso 1 1 calc R . .
C11 C 0.7952(8) 0.7698(4) -0.0069(3) 0.036(2) Uani 1 1 d . . .
H11 H 0.8457 0.7320 0.0068 0.043 Uiso 1 1 calc R . .
C12 C 0.6728(9) 1.0076(4) 0.0138(3) 0.049(3) Uani 1 1 d . . .
H12A H 0.6656 1.0177 -0.0272 0.073 Uiso 1 1 calc R . .
H12B H 0.7026 1.0492 0.0343 0.073 Uiso 1 1 calc R . .
H12C H 0.5888 0.9939 0.0275 0.073 Uiso 1 1 calc R . .
C13 C 0.8230(7) 0.9134(4) 0.2105(3) 0.024(2) Uani 1 1 d . . .
C14 C 0.8144(8) 0.8603(4) 0.2496(3) 0.026(2) Uani 1 1 d . . .
C15 C 0.7530(8) 0.8756(4) 0.2998(3) 0.039(2) Uani 1 1 d . . .
H15 H 0.7447 0.8406 0.3280 0.047 Uiso 1 1 calc R . .
C16 C 0.7036(9) 0.9415(4) 0.3094(3) 0.042(3) Uani 1 1 d . . .
H16 H 0.6626 0.9511 0.3441 0.050 Uiso 1 1 calc R . .
C17 C 0.7136(8) 0.9924(4) 0.2691(3) 0.036(2) Uani 1 1 d . . .
H17 H 0.6784 1.0369 0.2762 0.043 Uiso 1 1 calc R . .
C18 C 0.7745(8) 0.9805(4) 0.2176(3) 0.027(2) Uani 1 1 d . . .
C19 C 0.8598(8) 0.7874(4) 0.2382(3) 0.031(2) Uani 1 1 d . . .
H19 H 0.9268 0.7901 0.2087 0.037 Uiso 1 1 calc R . .
C20 C 0.7477(8) 0.7446(4) 0.2129(3) 0.042(3) Uani 1 1 d . . .
H20A H 0.6800 0.7415 0.2409 0.064 Uiso 1 1 calc R . .
H20B H 0.7778 0.6979 0.2037 0.064 Uiso 1 1 calc R . .
H20C H 0.7138 0.7671 0.1781 0.064 Uiso 1 1 calc R . .
C21 C 0.9194(8) 0.7511(4) 0.2908(3) 0.047(3) Uani 1 1 d . . .
H21A H 0.9822 0.7820 0.3097 0.070 Uiso 1 1 calc R . .
H21B H 0.9621 0.7084 0.2790 0.070 Uiso 1 1 calc R . .
H21C H 0.8520 0.7397 0.3175 0.070 Uiso 1 1 calc R . .
C22 C 0.7767(8) 1.0365(4) 0.1727(3) 0.033(2) Uani 1 1 d . . .
H22 H 0.8059 1.0149 0.1365 0.040 Uiso 1 1 calc R . .
C23 C 0.6446(8) 1.0672(4) 0.1606(3) 0.041(2) Uani 1 1 d . . .
H23A H 0.5849 1.0302 0.1489 0.061 Uiso 1 1 calc R . .
H23B H 0.6494 1.1016 0.1299 0.061 Uiso 1 1 calc R . .
H23C H 0.6142 1.0897 0.1952 0.061 Uiso 1 1 calc R . .
C24 C 0.8732(9) 1.0927(4) 0.1899(3) 0.049(3) Uani 1 1 d . . .
H24A H 0.8457 1.1157 0.2248 0.074 Uiso 1 1 calc R . .
H24B H 0.8782 1.1269 0.1591 0.074 Uiso 1 1 calc R . .
H24C H 0.9577 1.0717 0.1970 0.074 Uiso 1 1 calc R . .
C25 C 1.1658(8) 1.1445(4) 0.3959(3) 0.031(2) Uani 1 1 d . . .
H25 H 1.2568 1.1448 0.3951 0.037 Uiso 1 1 calc R . .
C26 C 0.9742(8) 1.1919(4) 0.4410(3) 0.029(2) Uani 1 1 d . . .
H26A H 0.9435 1.2109 0.4037 0.035 Uiso 1 1 calc R . .
H26B H 0.9596 1.2274 0.4706 0.035 Uiso 1 1 calc R . .
C27 C 0.8972(9) 1.1271(4) 0.4545(3) 0.042(2) Uani 1 1 d . . .
H27A H 0.8045 1.1377 0.4504 0.050 Uiso 1 1 calc R . .
H27B H 0.9158 1.1131 0.4946 0.050 Uiso 1 1 calc R . .
C28 C 0.9299(9) 1.0667(4) 0.4143(3) 0.042(2) Uani 1 1 d . . .
H28A H 1.0007 1.0395 0.4323 0.050 Uiso 1 1 calc R . .
H28B H 0.8544 1.0359 0.4104 0.050 Uiso 1 1 calc R . .
C29 C 0.9685(8) 1.0883(4) 0.3557(3) 0.034(2) Uani 1 1 d . . .
H29A H 0.9557 1.0487 0.3292 0.041 Uiso 1 1 calc R . .
H29B H 0.9120 1.1265 0.3421 0.041 Uiso 1 1 calc R . .
C30 C 1.1963(8) 1.1964(4) 0.4867(3) 0.028(2) Uani 1 1 d . . .
C31 C 1.2716(8) 1.1450(4) 0.5123(3) 0.029(2) Uani 1 1 d . . .
C32 C 1.3597(8) 1.1652(4) 0.5561(3) 0.034(2) Uani 1 1 d . . .
H32 H 1.4160 1.1318 0.5730 0.040 Uiso 1 1 calc R . .
C33 C 1.3649(9) 1.2325(5) 0.5744(3) 0.042(3) Uani 1 1 d . . .
H33 H 1.4235 1.2452 0.6045 0.050 Uiso 1 1 calc R . .
C34 C 1.2868(9) 1.2816(4) 0.5500(3) 0.041(3) Uani 1 1 d . . .
H34 H 1.2916 1.3282 0.5633 0.049 Uiso 1 1 calc R . .
C35 C 1.2005(9) 1.2643(4) 0.5060(3) 0.032(2) Uani 1 1 d . . .
H35 H 1.1451 1.2984 0.4895 0.039 Uiso 1 1 calc R . .
C37 C 1.1752(8) 1.0919(4) 0.3038(3) 0.024(2) Uani 1 1 d . . .
C38 C 1.1900(8) 1.1419(4) 0.2615(3) 0.028(2) Uani 1 1 d . . .
C39 C 1.2493(8) 1.1217(4) 0.2124(3) 0.034(2) Uani 1 1 d . . .
H39 H 1.2584 1.1540 0.1821 0.040 Uiso 1 1 calc R . .
C40 C 1.2959(8) 1.0542(5) 0.2069(3) 0.043(2) Uani 1 1 d . . .
H40 H 1.3368 1.0411 0.1729 0.051 Uiso 1 1 calc R . .
C41 C 1.2835(9) 1.0064(4) 0.2502(3) 0.041(3) Uani 1 1 d . . .
H41 H 1.3162 0.9607 0.2458 0.050 Uiso 1 1 calc R . .
C42 C 1.2232(8) 1.0244(4) 0.3006(3) 0.030(2) Uani 1 1 d . . .
C43 C 1.1503(8) 1.2174(4) 0.2687(3) 0.032(2) Uani 1 1 d . . .
H43 H 1.0839 1.2186 0.2985 0.038 Uiso 1 1 calc R . .
C44 C 1.0902(8) 1.2505(4) 0.2144(3) 0.043(3) Uani 1 1 d . . .
H44A H 1.1553 1.2545 0.1853 0.065 Uiso 1 1 calc R . .
H44B H 1.0575 1.2967 0.2235 0.065 Uiso 1 1 calc R . .
H44C H 1.0195 1.2214 0.1998 0.065 Uiso 1 1 calc R . .
C45 C 1.2641(8) 1.2605(4) 0.2912(3) 0.044(3) Uani 1 1 d . . .
H45A H 1.3050 1.2370 0.3241 0.066 Uiso 1 1 calc R . .
H45B H 1.2339 1.3063 0.3029 0.066 Uiso 1 1 calc R . .
H45C H 1.3263 1.2658 0.2610 0.066 Uiso 1 1 calc R . .
C46 C 1.2119(9) 0.9713(4) 0.3479(3) 0.045(3) Uani 1 1 d . . .
H46 H 1.1784 0.9957 0.3821 0.054 Uiso 1 1 calc R . .
C47 C 1.1153(9) 0.9129(4) 0.3310(4) 0.061(3) Uani 1 1 d . . .
H47A H 1.0348 0.9337 0.3167 0.091 Uiso 1 1 calc R . .
H47B H 1.0988 0.8842 0.3645 0.091 Uiso 1 1 calc R . .
H47C H 1.1514 0.8841 0.3010 0.091 Uiso 1 1 calc R . .
C48 C 1.3453(8) 0.9419(4) 0.3648(3) 0.048(3) Uani 1 1 d . . .
H48A H 1.3815 0.9187 0.3317 0.071 Uiso 1 1 calc R . .
H48B H 1.3370 0.9084 0.3960 0.071 Uiso 1 1 calc R . .
H48C H 1.4020 0.9798 0.3774 0.071 Uiso 1 1 calc R . .
O1 O 0.7626(5) 0.9524(3) 0.0236(2) 0.0382(15) Uani 1 1 d . . .
O2 O 1.2516(6) 1.0792(3) 0.4934(2) 0.0389(16) Uani 1 1 d . . .
N1 N 0.8839(7) 0.8431(3) 0.0697(2) 0.0264(17) Uani 1 1 d . . .
N2 N 0.8949(6) 0.8992(3) 0.1590(2) 0.0237(16) Uani 1 1 d . . .
N3 N 1.1126(6) 1.1774(3) 0.4387(2) 0.0254(16) Uani 1 1 d . . .
N4 N 1.1029(6) 1.1113(3) 0.3541(2) 0.0246(16) Uani 1 1 d . . .

loop_
_atom_site_aniso_label
_atom_site_aniso_U_11
_atom_site_aniso_U_22
_atom_site_aniso_U_33
_atom_site_aniso_U_23
_atom_site_aniso_U_13
_atom_site_aniso_U_12
C36 0.048(8) 0.031(6) 0.069(6) 0.023(4) -0.001(5) 0.003(5)
I1 0.0312(4) 0.0360(3) 0.0465(4) 0.0011(3) -0.0009(3) -0.0025(3)
I2 0.0329(5) 0.0367(4) 0.0538(4) -0.0023(3) 0.0023(3) -0.0004(3)
C1 0.037(6) 0.029(5) 0.023(5) -0.001(4) 0.002(4) 0.002(4)
C2 0.028(7) 0.031(5) 0.033(5) -0.007(4) 0.006(4) 0.006(4)
C3 0.014(5) 0.045(5) 0.035(5) 0.001(4) 0.010(4) -0.002(4)
C4 0.020(6) 0.029(5) 0.047(5) -0.008(4) 0.006(4) -0.010(4)
C5 0.042(7) 0.029(5) 0.025(5) -0.012(4) 0.001(4) -0.003(4)
C6 0.032(6) 0.043(6) 0.020(5) -0.007(4) 0.015(4) -0.013(5)
C7 0.032(6) 0.038(6) 0.029(5) 0.000(4) 0.010(4) -0.013(5)
C8 0.040(7) 0.069(7) 0.025(5) 0.004(5) 0.000(4) -0.008(6)
C9 0.057(8) 0.081(8) 0.022(5) -0.002(5) 0.003(5) -0.033(7)
C10 0.053(8) 0.042(6) 0.030(5) -0.004(4) 0.004(5) -0.021(5)
C11 0.032(7) 0.052(6) 0.024(5) -0.001(4) 0.005(4) -0.007(5)
C12 0.044(7) 0.039(6) 0.064(6) 0.016(5) 0.007(5) -0.006(5)
C13 0.011(5) 0.035(5) 0.027(5) 0.002(4) 0.005(4) -0.007(4)
C14 0.026(6) 0.034(5) 0.020(4) -0.008(4) 0.006(4) -0.009(4)
C15 0.047(7) 0.034(6) 0.036(5) 0.005(4) -0.006(4) -0.013(5)
C16 0.052(8) 0.047(6) 0.027(5) -0.009(4) 0.010(4) -0.014(5)
C17 0.039(7) 0.042(6) 0.028(5) -0.014(4) 0.012(4) -0.001(5)
C18 0.026(6) 0.017(5) 0.038(5) -0.002(4) -0.004(4) -0.003(4)
C19 0.036(7) 0.024(5) 0.033(5) 0.006(4) -0.004(4) -0.004(4)
C20 0.039(7) 0.037(6) 0.051(6) -0.011(4) 0.007(5) 0.005(5)
C21 0.048(8) 0.038(5) 0.055(6) 0.007(4) 0.018(5) 0.008(5)
C22 0.032(6) 0.025(5) 0.042(5) -0.003(4) 0.004(4) -0.008(4)
C23 0.033(7) 0.036(5) 0.053(6) -0.003(4) 0.003(5) 0.004(5)
C24 0.059(8) 0.032(5) 0.055(6) 0.014(4) -0.012(5) -0.023(5)
C25 0.038(7) 0.027(5) 0.029(5) 0.014(4) 0.005(4) 0.005(4)
C26 0.023(6) 0.030(5) 0.034(5) -0.005(4) 0.005(4) 0.008(4)
C27 0.028(6) 0.061(6) 0.037(5) -0.007(5) 0.004(4) -0.005(5)
C28 0.045(7) 0.039(6) 0.042(6) 0.000(4) 0.009(5) -0.014(5)
C29 0.032(7) 0.028(5) 0.041(6) -0.001(4) -0.004(5) -0.002(4)
C30 0.038(6) 0.027(5) 0.018(5) -0.001(4) 0.005(4) -0.010(4)
C31 0.028(6) 0.036(6) 0.024(5) 0.005(4) 0.005(4) 0.001(5)
C32 0.031(6) 0.043(6) 0.026(5) 0.010(4) 0.000(4) 0.006(5)
C33 0.046(7) 0.054(6) 0.025(5) -0.007(4) -0.010(5) -0.006(5)
C34 0.059(8) 0.049(6) 0.015(5) -0.006(4) 0.010(5) -0.010(5)
C35 0.052(7) 0.025(5) 0.021(5) 0.008(4) 0.007(4) 0.003(5)
C37 0.021(6) 0.027(5) 0.025(5) -0.002(4) -0.002(4) -0.002(4)
C38 0.029(6) 0.029(5) 0.025(5) -0.006(4) -0.001(4) -0.012(4)
C39 0.027(6) 0.050(6) 0.025(5) 0.005(4) 0.001(4) -0.012(5)
C40 0.026(7) 0.064(7) 0.038(6) -0.013(5) 0.010(4) -0.009(5)
C41 0.050(8) 0.020(5) 0.054(6) -0.009(4) 0.002(5) 0.002(5)
C42 0.034(6) 0.026(5) 0.029(5) -0.008(4) -0.001(4) -0.012(4)
C43 0.025(6) 0.038(5) 0.032(5) 0.007(4) 0.004(4) -0.008(4)
C44 0.035(7) 0.042(5) 0.052(6) 0.013(4) -0.013(5) -0.006(5)
C45 0.047(8) 0.022(5) 0.065(6) -0.010(4) 0.008(5) -0.008(5)
C46 0.058(8) 0.034(5) 0.043(6) -0.002(4) 0.006(5) 0.001(5)
C47 0.068(9) 0.031(6) 0.083(7) 0.002(5) -0.005(6) -0.024(5)
C48 0.043(7) 0.035(5) 0.064(6) -0.008(4) -0.008(5) 0.007(5)
O1 0.030(4) 0.031(4) 0.053(4) 0.007(3) -0.004(3) 0.004(3)
O2 0.051(5) 0.023(3) 0.042(3) 0.004(3) -0.002(3) 0.015(3)
N1 0.032(5) 0.023(4) 0.024(4) -0.003(3) 0.002(3) 0.001(3)
N2 0.027(5) 0.021(4) 0.023(4) 0.004(3) -0.001(3) -0.001(3)
N3 0.015(5) 0.028(4) 0.033(4) -0.002(3) 0.006(3) -0.001(3)
N4 0.023(5) 0.025(4) 0.026(4) -0.003(3) -0.003(3) 0.000(3)

loop_
_atom_type_symbol
_atom_type_description
_atom_type_scat_dispersion_real
_atom_type_scat_dispersion_imag
_atom_type_scat_source
C C 0.0033 0.0016 'International Tables Vol C Tables 4.2.6.8 and 6.1.1.4'
H H 0.0000 0.0000 'International Tables Vol C Tables 4.2.6.8 and 6.1.1.4'
O O 0.0106 0.0060 'International Tables Vol C Tables 4.2.6.8 and 6.1.1.4'
N N 0.0061 0.0033 'International Tables Vol C Tables 4.2.6.8 and 6.1.1.4'
I I -0.4742 1.8119 'International Tables Vol C Tables 4.2.6.8 and 6.1.1.4'

loop_
_geom_angle_atom_site_label_1
_geom_angle_atom_site_label_2
_geom_angle_atom_site_label_3
_geom_angle
_geom_angle_site_symmetry_1
_geom_angle_site_symmetry_3
_geom_angle_publ_flag
N1 C1 N2 126.8(8) . . ?
N1 C2 C3 112.4(6) . . ?
C2 C3 C4 111.9(6) . . ?
C5 C4 C3 114.5(6) . . ?
N2 C5 C4 112.8(6) . . ?
C11 C6 C7 121.0(7) . . ?
C11 C6 N1 121.3(8) . . ?
C7 C6 N1 117.6(7) . . ?
O1 C7 C8 125.9(8) . . ?
O1 C7 C6 115.7(7) . . ?
C8 C7 C6 118.4(7) . . ?
C9 C8 C7 119.2(8) . . ?
C10 C9 C8 121.6(8) . . ?
C9 C10 C11 120.0(8) . . ?
C6 C11 C10 119.3(8) . . ?
C14 C13 C18 125.2(7) . . ?
C14 C13 N2 116.9(7) . . ?
C18 C13 N2 117.8(6) . . ?
C13 C14 C15 116.4(7) . . ?
C13 C14 C19 123.2(7) . . ?
C15 C14 C19 120.3(7) . . ?
C14 C15 C16 121.0(7) . . ?
C17 C16 C15 120.5(8) . . ?
C16 C17 C18 121.5(8) . . ?
C17 C18 C13 115.5(7) . . ?
C17 C18 C22 120.0(7) . . ?
C13 C18 C22 124.4(7) . . ?
C14 C19 C21 113.9(6) . . ?
C14 C19 C20 109.2(7) . . ?
C21 C19 C20 110.5(6) . . ?
C18 C22 C23 112.1(7) . . ?
C18 C22 C24 110.4(6) . . ?
C23 C22 C24 111.1(7) . . ?
N3 C25 N4 125.5(8) . . ?
N3 C26 C27 112.2(6) . . ?
C26 C27 C28 111.3(7) . . ?
C29 C28 C27 114.8(6) . . ?
N4 C29 C28 112.9(6) . . ?
C35 C30 C31 121.5(7) . . ?
C35 C30 N3 120.2(7) . . ?
C31 C30 N3 118.2(7) . . ?
O2 C31 C30 116.6(7) . . ?
O2 C31 C32 125.8(7) . . ?
C30 C31 C32 117.6(7) . . ?
C33 C32 C31 120.6(8) . . ?
C34 C33 C32 120.7(8) . . ?
C33 C34 C35 120.6(8) . . ?
C30 C35 C34 118.9(8) . . ?
C38 C37 C42 123.9(7) . . ?
C38 C37 N4 117.8(7) . . ?
C42 C37 N4 118.3(6) . . ?
C39 C38 C37 117.4(7) . . ?
C39 C38 C43 119.4(7) . . ?
C37 C38 C43 123.1(7) . . ?
C38 C39 C40 120.4(7) . . ?
C41 C40 C39 120.9(8) . . ?
C40 C41 C42 120.6(8) . . ?
C37 C42 C41 116.7(7) . . ?
C37 C42 C46 123.6(7) . . ?
C41 C42 C46 119.7(7) . . ?
C38 C43 C45 110.2(7) . . ?
C38 C43 C44 114.3(6) . . ?
C45 C43 C44 110.6(6) . . ?
C42 C46 C48 110.2(8) . . ?
C42 C46 C47 111.5(6) . . ?
C48 C46 C47 111.8(7) . . ?
C7 O1 C12 117.1(6) . . ?
C31 O2 C36 116.8(6) . . ?
C1 N1 C6 117.9(7) . . ?
C1 N1 C2 122.6(6) . . ?
C6 N1 C2 119.3(6) . . ?
C1 N2 C13 118.5(7) . . ?
C1 N2 C5 125.0(6) . . ?
C13 N2 C5 116.3(5) . . ?
C25 N3 C30 116.8(7) . . ?
C25 N3 C26 123.6(6) . . ?
C30 N3 C26 119.5(6) . . ?
C25 N4 C37 117.4(7) . . ?
C25 N4 C29 125.3(7) . . ?
C37 N4 C29 117.3(6) . . ?

loop_
_geom_bond_atom_site_label_1
_geom_bond_atom_site_label_2
_geom_bond_distance
_geom_bond_site_symmetry_2
_geom_bond_publ_flag
C36 O2 1.437(8) . ?
C1 N1 1.302(9) . ?
C1 N2 1.329(8) . ?
C2 N1 1.486(9) . ?
C2 C3 1.506(10) . ?
C3 C4 1.549(9) . ?
C4 C5 1.523(9) . ?
C5 N2 1.489(9) . ?
C6 C11 1.362(10) . ?
C6 C7 1.410(10) . ?
C6 N1 1.439(9) . ?
C7 O1 1.363(8) . ?
C7 C8 1.393(10) . ?
C8 C9 1.373(11) . ?
C9 C10 1.364(11) . ?
C10 C11 1.387(10) . ?
C12 O1 1.432(9) . ?
C13 C14 1.378(9) . ?
C13 C18 1.400(9) . ?
C13 N2 1.467(9) . ?
C14 C15 1.388(10) . ?
C14 C19 1.508(9) . ?
C15 C16 1.391(10) . ?
C16 C17 1.368(10) . ?
C17 C18 1.398(10) . ?
C18 C22 1.508(9) . ?
C19 C21 1.532(9) . ?
C19 C20 1.534(10) . ?
C22 C23 1.519(10) . ?
C22 C24 1.526(9) . ?
C25 N3 1.323(9) . ?
C25 N4 1.326(8) . ?
C26 N3 1.474(9) . ?
C26 C27 1.523(10) . ?
C27 C28 1.542(10) . ?
C28 C29 1.500(10) . ?
C29 N4 1.473(9) . ?
C30 C35 1.384(9) . ?
C30 C31 1.388(10) . ?
C30 N3 1.448(9) . ?
C31 O2 1.356(8) . ?
C31 C32 1.411(10) . ?
C32 C33 1.367(10) . ?
C33 C34 1.363(10) . ?
C34 C35 1.388(10) . ?
C37 C38 1.393(9) . ?
C37 C42 1.397(9) . ?
C37 N4 1.467(9) . ?
C38 C39 1.378(10) . ?
C38 C43 1.525(9) . ?
C39 C40 1.397(10) . ?
C40 C41 1.381(10) . ?
C41 C42 1.398(11) . ?
C42 C46 1.515(10) . ?
C43 C45 1.530(10) . ?
C43 C44 1.538(9) . ?
C46 C48 1.543(11) . ?
C46 C47 1.555(10) . ?
